data_1505645
loop_
_publ_author_name
'Poulsen, Thomas'
'Nielsen, Kent A.'
'Bond, Andrew D.'
'Jeppesen, Jan O.'

_publ_section_title
;
 Bis(tetrathiafulvalene)-calix[2]pyrrole[2]- thiophene and its
 complexation with TCNQ.
;
_journal_issue 26
_journal_name_full 'Organic letters'
_journal_page_first 5485
_journal_page_last 5488
_journal_paper_doi 10.1021/ol7024235
_journal_volume 9
_journal_year 2007
_chemical_formula_moiety 'C48 H58 N2 S14'
_chemical_formula_sum 'C48 H58 N2 S14'
_chemical_formula_weight 1111.80
_space_group_IT_number 14
_symmetry_cell_setting monoclinic
_symmetry_space_group_name_Hall '-P 2ybc'
_symmetry_space_group_name_H-M 'P 1 21/c 1'
_atom_sites_solution_hydrogens geom
_atom_sites_solution_primary direct
_atom_sites_solution_secondary difmap
_cell_angle_alpha 90.00
_cell_angle_beta 113.592(1)
_cell_angle_gamma 90.00
_cell_formula_units_Z 2
_cell_length_a 18.9835(5)
_cell_length_b 9.6994(3)
_cell_length_c 15.3657(4)
_cell_measurement_reflns_used 7609
_cell_measurement_temperature 180(2)
_cell_measurement_theta_max 24.62
_cell_measurement_theta_min 2.65
_cell_volume 2592.79(13)
_computing_cell_refinement 'SAINT v.7.06a (Bruker, 2003)'
_computing_data_collection 'APEX2 v.1.0-22 (Bruker-Nonius, 2004)'
_computing_data_reduction 'SAINT v.7.06a'
_computing_molecular_graphics 'SHELXTL v.6.10'
_computing_publication_material 'SHELXTL v.6.10'
_computing_structure_refinement 'SHELXTL v.6.10'
_computing_structure_solution 'SHELXTL v.6.10 (Sheldrick, 2000)'
_diffrn_ambient_temperature 180(2)
_diffrn_measured_fraction_theta_full 0.993
_diffrn_measured_fraction_theta_max 0.993
_diffrn_measurement_device_type 'Bruker-Nonius X8APEX-II CCD'
_diffrn_measurement_method 'thin-slice \w and \f scans'
_diffrn_radiation_monochromator graphite
_diffrn_radiation_source 'fine-focus sealed tube'
_diffrn_radiation_type MoK\a
_diffrn_radiation_wavelength 0.7107
_diffrn_reflns_av_R_equivalents 0.0504
_diffrn_reflns_av_sigmaI/netI 0.0391
_diffrn_reflns_limit_h_max 22
_diffrn_reflns_limit_h_min -22
_diffrn_reflns_limit_k_max 9
_diffrn_reflns_limit_k_min -11
_diffrn_reflns_limit_l_max 18
_diffrn_reflns_limit_l_min -18
_diffrn_reflns_number 34747
_diffrn_reflns_theta_full 25.10
_diffrn_reflns_theta_max 25.10
_diffrn_reflns_theta_min 3.51
_diffrn_standards_number 0
_exptl_absorpt_coefficient_mu 0.623
_exptl_absorpt_correction_T_max 0.970
_exptl_absorpt_correction_T_min 0.865
_exptl_absorpt_correction_type multi-scan
_exptl_absorpt_process_details
;
 SADABS v.2.10 (Sheldrick, 2003)
 Ratio of minimum to maximum apparent transmission:  0.891654 
;
_exptl_crystal_colour yellow
_exptl_crystal_density_diffrn 1.424
_exptl_crystal_density_method 'not measured'
_exptl_crystal_description lath
_exptl_crystal_F_000 1168
_exptl_crystal_size_max 0.20
_exptl_crystal_size_mid 0.10
_exptl_crystal_size_min 0.05
_refine_diff_density_max 0.297
_refine_diff_density_min -0.267
_refine_diff_density_rms 0.052
_refine_ls_extinction_method none
_refine_ls_goodness_of_fit_ref 1.044
_refine_ls_hydrogen_treatment constr
_refine_ls_matrix_type full
_refine_ls_number_parameters 295
_refine_ls_number_reflns 4598
_refine_ls_number_restraints 0
_refine_ls_restrained_S_all 1.044
_refine_ls_R_factor_all 0.0491
_refine_ls_R_factor_gt 0.0299
_refine_ls_shift/su_max 0.001
_refine_ls_shift/su_mean 0.000
_refine_ls_structure_factor_coef Fsqd
_refine_ls_weighting_details 'calc w=1/[\s^2^(Fo^2^)+(0.0245P)^2^+1.0165P] where P=(Fo^2^+2Fc^2^)/3'
_refine_ls_weighting_scheme calc
_refine_ls_wR_factor_gt 0.0615
_refine_ls_wR_factor_ref 0.0663
_reflns_number_gt 3464
_reflns_number_total 4598
_reflns_threshold_expression I>2\s(I)
_cod_data_source_file ol7024235-file010.cif
_cod_data_source_block 3
_cod_original_sg_symbol_H-M 'P 21/c'
_cod_database_code 1505645

loop_
_symmetry_equiv_pos_as_xyz
'x, y, z'
'-x, y+1/2, -z+1/2'
'-x, -y, -z'
'x, -y-1/2, z-1/2'

loop_
_atom_site_label
_atom_site_type_symbol
_atom_site_fract_x
_atom_site_fract_y
_atom_site_fract_z
_atom_site_U_iso_or_equiv
_atom_site_adp_type
_atom_site_occupancy
_atom_site_symmetry_multiplicity
_atom_site_calc_flag
_atom_site_refinement_flags
S1 S 0.73849(3) 0.38444(6) 0.41012(3) 0.02620(14) Uani 1 1 d .
S2 S 0.64293(3) 0.61584(6) 0.43188(3) 0.02535(14) Uani 1 1 d .
S3 S 0.86885(3) 0.45066(6) 0.61796(4) 0.02739(14) Uani 1 1 d .
S4 S 0.77425(3) 0.67769(6) 0.64157(4) 0.02780(14) Uani 1 1 d .
S5 S 0.99967(3) 0.50439(6) 0.80580(4) 0.03018(15) Uani 1 1 d .
S6 S 0.89200(3) 0.75623(6) 0.83445(4) 0.03078(15) Uani 1 1 d .
S7 S 0.43824(3) 0.74834(6) -0.00819(4) 0.02850(15) Uani 1 1 d .
N1 N 0.60662(9) 0.54643(17) 0.16443(11) 0.0200(4) Uani 1 1 d .
H1A H 0.5868 0.5579 0.1024 0.024 Uiso 1 1 calc R
C1 C 0.66044(10) 0.4477(2) 0.21107(13) 0.0184(4) Uani 1 1 d .
C2 C 0.58724(11) 0.6255(2) 0.22609(13) 0.0194(5) Uani 1 1 d .
C3 C 0.67647(10) 0.4655(2) 0.30536(13) 0.0187(5) Uani 1 1 d .
C4 C 0.63131(11) 0.5760(2) 0.31516(13) 0.0184(5) Uani 1 1 d .
C5 C 0.72808(11) 0.5176(2) 0.48262(14) 0.0224(5) Uani 1 1 d .
C6 C 0.78210(11) 0.5431(2) 0.56913(13) 0.0217(5) Uani 1 1 d .
C7 C 0.90589(11) 0.5422(2) 0.72608(13) 0.0223(5) Uani 1 1 d .
C8 C 0.86313(11) 0.6454(2) 0.73680(13) 0.0221(5) Uani 1 1 d .
C9 C 0.99261(12) 0.3228(2) 0.82839(15) 0.0283(5) Uani 1 1 d .
H9A H 0.9663 0.2749 0.7669 0.034 Uiso 1 1 calc R
H9B H 1.0451 0.2842 0.8590 0.034 Uiso 1 1 calc R
C10 C 0.94979(13) 0.2925(2) 0.89081(16) 0.0331(6) Uani 1 1 d .
H10A H 0.8948 0.3155 0.8559 0.040 Uiso 1 1 calc R
H10B H 0.9704 0.3513 0.9482 0.040 Uiso 1 1 calc R
C11 C 0.95725(14) 0.1420(3) 0.92044(17) 0.0438(6) Uani 1 1 d .
H11A H 0.9271 0.1250 0.9583 0.066 Uiso 1 1 calc R
H11B H 1.0114 0.1204 0.9584 0.066 Uiso 1 1 calc R
H11C H 0.9381 0.0835 0.8637 0.066 Uiso 1 1 calc R
C12 C 0.80556(13) 0.7577(2) 0.85847(16) 0.0343(6) Uani 1 1 d .
H12A H 0.8145 0.8188 0.9135 0.041 Uiso 1 1 calc R
H12B H 0.7631 0.7979 0.8029 0.041 Uiso 1 1 calc R
C13 C 0.78062(12) 0.6182(3) 0.87907(15) 0.0337(6) Uani 1 1 d .
H13A H 0.7735 0.5560 0.8251 0.040 Uiso 1 1 calc R
H13B H 0.7302 0.6281 0.8832 0.040 Uiso 1 1 calc R
C14 C 0.83617(13) 0.5515(3) 0.96942(16) 0.0448(7) Uani 1 1 d .
H14A H 0.8198 0.4566 0.9730 0.067 Uiso 1 1 calc R
H14B H 0.8369 0.6038 1.0243 0.067 Uiso 1 1 calc R
H14C H 0.8878 0.5508 0.9695 0.067 Uiso 1 1 calc R
C15 C 0.53034(11) 0.7429(2) 0.19086(13) 0.0214(5) Uani 1 1 d .
C16 C 0.50601(12) 0.7865(2) 0.27106(14) 0.0305(6) Uani 1 1 d .
H16A H 0.4849 0.7067 0.2916 0.046 Uiso 1 1 calc R
H16B H 0.4668 0.8588 0.2478 0.046 Uiso 1 1 calc R
H16C H 0.5508 0.8219 0.3248 0.046 Uiso 1 1 calc R
C17 C 0.56795(12) 0.8660(2) 0.16325(15) 0.0285(5) Uani 1 1 d .
H17A H 0.5832 0.8388 0.1119 0.043 Uiso 1 1 calc R
H17B H 0.6135 0.8954 0.2185 0.043 Uiso 1 1 calc R
H17C H 0.5312 0.9424 0.1418 0.043 Uiso 1 1 calc R
C18 C 0.45954(11) 0.6935(2) 0.10640(13) 0.0195(5) Uani 1 1 d .
C19 C 0.40496(12) 0.6047(2) 0.10649(14) 0.0310(5) Uani 1 1 d .
H19A H 0.4057 0.5629 0.1628 0.037 Uiso 1 1 calc R
C20 C 0.34650(12) 0.5788(2) 0.01557(14) 0.0294(5) Uani 1 1 d .
H20A H 0.3049 0.5175 0.0051 0.035 Uiso 1 1 calc R
C21 C 0.35571(11) 0.6498(2) -0.05466(13) 0.0195(5) Uani 1 1 d .
C22 C 0.69439(11) 0.3512(2) 0.16038(13) 0.0208(5) Uani 1 1 d .
C23 C 0.77554(11) 0.4028(2) 0.17748(15) 0.0299(5) Uani 1 1 d .
H23A H 0.7722 0.4957 0.1510 0.045 Uiso 1 1 calc R
H23B H 0.7989 0.3404 0.1464 0.045 Uiso 1 1 calc R
H23C H 0.8072 0.4051 0.2459 0.045 Uiso 1 1 calc R
C24 C 0.70088(13) 0.2052(2) 0.20170(14) 0.0287(5) Uani 1 1 d .
H24A H 0.6497 0.1722 0.1928 0.043 Uiso 1 1 calc R
H24B H 0.7340 0.2072 0.2696 0.043 Uiso 1 1 calc R
H24C H 0.7230 0.1433 0.1690 0.043 Uiso 1 1 calc R

loop_
_atom_site_aniso_label
_atom_site_aniso_U_11
_atom_site_aniso_U_22
_atom_site_aniso_U_33
_atom_site_aniso_U_23
_atom_site_aniso_U_13
_atom_site_aniso_U_12
S1 0.0305(3) 0.0229(3) 0.0191(3) 0.0009(2) 0.0036(2) 0.0057(2)
S2 0.0260(3) 0.0307(3) 0.0180(3) -0.0004(2) 0.0073(2) 0.0051(2)
S3 0.0270(3) 0.0299(4) 0.0218(3) -0.0027(2) 0.0061(2) 0.0054(3)
S4 0.0275(3) 0.0306(4) 0.0210(3) -0.0028(2) 0.0053(2) 0.0065(3)
S5 0.0226(3) 0.0287(3) 0.0314(3) 0.0038(3) 0.0026(2) -0.0007(3)
S6 0.0324(3) 0.0300(4) 0.0275(3) -0.0087(3) 0.0094(3) -0.0057(3)
S7 0.0289(3) 0.0349(4) 0.0183(3) 0.0004(2) 0.0059(2) -0.0103(3)
N1 0.0232(9) 0.0212(10) 0.0132(8) 0.0001(7) 0.0046(7) 0.0045(8)
C1 0.0154(10) 0.0176(12) 0.0189(11) -0.0006(9) 0.0035(8) 0.0005(9)
C2 0.0195(11) 0.0192(12) 0.0196(11) -0.0015(9) 0.0080(9) 0.0000(9)
C3 0.0170(10) 0.0168(12) 0.0186(11) 0.0008(8) 0.0034(8) -0.0013(9)
C4 0.0211(11) 0.0188(12) 0.0150(10) -0.0027(8) 0.0071(9) -0.0030(9)
C5 0.0270(11) 0.0190(12) 0.0221(11) 0.0024(9) 0.0109(9) 0.0013(9)
C6 0.0237(11) 0.0235(13) 0.0189(11) 0.0033(9) 0.0097(9) -0.0006(9)
C7 0.0227(11) 0.0248(13) 0.0180(11) 0.0015(9) 0.0067(9) -0.0016(10)
C8 0.0237(11) 0.0238(13) 0.0185(11) 0.0014(9) 0.0082(9) -0.0046(10)
C9 0.0287(12) 0.0236(13) 0.0281(12) -0.0014(10) 0.0066(10) 0.0055(10)
C10 0.0306(13) 0.0329(15) 0.0341(13) 0.0030(10) 0.0111(11) 0.0030(11)
C11 0.0439(15) 0.0382(16) 0.0482(15) 0.0128(12) 0.0173(13) 0.0024(12)
C12 0.0355(13) 0.0390(16) 0.0284(12) -0.0062(11) 0.0129(11) 0.0097(12)
C13 0.0270(12) 0.0506(17) 0.0250(12) -0.0028(11) 0.0120(10) 0.0019(11)
C14 0.0359(14) 0.0610(19) 0.0386(14) 0.0068(13) 0.0162(12) 0.0054(13)
C15 0.0207(11) 0.0214(12) 0.0186(11) -0.0021(9) 0.0041(9) 0.0032(9)
C16 0.0295(12) 0.0359(15) 0.0217(12) -0.0056(10) 0.0055(10) 0.0099(11)
C17 0.0277(12) 0.0230(13) 0.0272(12) -0.0029(10) 0.0028(10) -0.0013(10)
C18 0.0202(11) 0.0175(12) 0.0200(11) 0.0004(9) 0.0071(9) 0.0059(9)
C19 0.0327(13) 0.0359(15) 0.0209(11) 0.0078(10) 0.0069(10) -0.0043(11)
C20 0.0265(12) 0.0306(14) 0.0277(12) 0.0029(10) 0.0072(10) -0.0065(10)
C21 0.0176(10) 0.0180(12) 0.0214(11) -0.0038(9) 0.0062(9) 0.0016(9)
C22 0.0204(11) 0.0210(13) 0.0182(10) -0.0014(9) 0.0046(9) 0.0025(9)
C23 0.0212(11) 0.0372(15) 0.0277(12) -0.0041(10) 0.0061(10) 0.0024(10)
C24 0.0356(13) 0.0225(13) 0.0224(11) 0.0004(9) 0.0059(10) 0.0077(10)

loop_
_atom_type_symbol
_atom_type_description
_atom_type_scat_dispersion_real
_atom_type_scat_dispersion_imag
_atom_type_scat_source
C C 0.0033 0.0016 'International Tables Vol C Tables 4.2.6.8 and 6.1.1.4'
H H 0.0000 0.0000 'International Tables Vol C Tables 4.2.6.8 and 6.1.1.4'
N N 0.0061 0.0033 'International Tables Vol C Tables 4.2.6.8 and 6.1.1.4'
S S 0.1246 0.1234 'International Tables Vol C Tables 4.2.6.8 and 6.1.1.4'

loop_
_geom_angle_atom_site_label_1
_geom_angle_atom_site_label_2
_geom_angle_atom_site_label_3
_geom_angle
_geom_angle_site_symmetry_1
_geom_angle_site_symmetry_3
C3 S1 C5 92.72(9) . .
C4 S2 C5 92.90(9) . .
C6 S3 C7 95.59(10) . .
C6 S4 C8 95.62(10) . .
C7 S5 C9 101.86(10) . .
C8 S6 C12 100.41(10) . .
C18 S7 C21 93.12(10) . .
C1 N1 C2 112.11(15) . .
C1 N1 H1A 123.9 . .
C2 N1 H1A 123.9 . .
C3 C1 N1 105.57(16) . .
C3 C1 C22 131.46(17) . .
N1 C1 C22 122.84(16) . .
C4 C2 N1 105.48(17) . .
C4 C2 C15 133.04(18) . .
N1 C2 C15 121.43(16) . .
C1 C3 C4 108.69(16) . .
C1 C3 S1 134.34(16) . .
C4 C3 S1 116.97(14) . .
C2 C4 C3 108.14(16) . .
C2 C4 S2 135.75(16) . .
C3 C4 S2 116.10(14) . .
C6 C5 S2 122.77(16) . .
C6 C5 S1 121.79(16) . .
S2 C5 S1 115.43(11) . .
C5 C6 S3 123.00(16) . .
C5 C6 S4 122.71(16) . .
S3 C6 S4 114.23(11) . .
C8 C7 S5 124.58(16) . .
C8 C7 S3 117.35(15) . .
S5 C7 S3 117.69(12) . .
C7 C8 S6 124.63(16) . .
C7 C8 S4 117.14(15) . .
S6 C8 S4 118.08(12) . .
C10 C9 S5 114.21(15) . .
C10 C9 H9A 108.7 . .
S5 C9 H9A 108.7 . .
C10 C9 H9B 108.7 . .
S5 C9 H9B 108.7 . .
H9A C9 H9B 107.6 . .
C9 C10 C11 111.54(19) . .
C9 C10 H10A 109.3 . .
C11 C10 H10A 109.3 . .
C9 C10 H10B 109.3 . .
C11 C10 H10B 109.3 . .
H10A C10 H10B 108.0 . .
C10 C11 H11A 109.5 . .
C10 C11 H11B 109.5 . .
H11A C11 H11B 109.5 . .
C10 C11 H11C 109.5 . .
H11A C11 H11C 109.5 . .
H11B C11 H11C 109.5 . .
C13 C12 S6 114.82(15) . .
C13 C12 H12A 108.6 . .
S6 C12 H12A 108.6 . .
C13 C12 H12B 108.6 . .
S6 C12 H12B 108.6 . .
H12A C12 H12B 107.5 . .
C12 C13 C14 114.5(2) . .
C12 C13 H13A 108.6 . .
C14 C13 H13A 108.6 . .
C12 C13 H13B 108.6 . .
C14 C13 H13B 108.6 . .
H13A C13 H13B 107.6 . .
C13 C14 H14A 109.5 . .
C13 C14 H14B 109.5 . .
H14A C14 H14B 109.5 . .
C13 C14 H14C 109.5 . .
H14A C14 H14C 109.5 . .
H14B C14 H14C 109.5 . .
C2 C15 C18 109.14(16) . .
C2 C15 C17 109.89(16) . .
C18 C15 C17 110.99(16) . .
C2 C15 C16 108.72(16) . .
C18 C15 C16 108.86(16) . .
C17 C15 C16 109.20(17) . .
C15 C16 H16A 109.5 . .
C15 C16 H16B 109.5 . .
H16A C16 H16B 109.5 . .
C15 C16 H16C 109.5 . .
H16A C16 H16C 109.5 . .
H16B C16 H16C 109.5 . .
C15 C17 H17A 109.5 . .
C15 C17 H17B 109.5 . .
H17A C17 H17B 109.5 . .
C15 C17 H17C 109.5 . .
H17A C17 H17C 109.5 . .
H17B C17 H17C 109.5 . .
C19 C18 C15 128.04(18) . .
C19 C18 S7 109.38(15) . .
C15 C18 S7 122.58(15) . .
C18 C19 C20 114.29(19) . .
C18 C19 H19A 122.9 . .
C20 C19 H19A 122.9 . .
C21 C20 C19 113.43(19) . .
C21 C20 H20A 123.3 . .
C19 C20 H20A 123.3 . .
C20 C21 C22 128.78(18) . 3_665
C20 C21 S7 109.77(15) . .
C22 C21 S7 121.45(14) 3_665 .
C1 C22 C21 109.89(15) . 3_665
C1 C22 C24 109.68(16) . .
C21 C22 C24 110.40(16) 3_665 .
C1 C22 C23 108.29(16) . .
C21 C22 C23 109.89(16) 3_665 .
C24 C22 C23 108.65(17) . .
C22 C23 H23A 109.5 . .
C22 C23 H23B 109.5 . .
H23A C23 H23B 109.5 . .
C22 C23 H23C 109.5 . .
H23A C23 H23C 109.5 . .
H23B C23 H23C 109.5 . .
C22 C24 H24A 109.5 . .
C22 C24 H24B 109.5 . .
H24A C24 H24B 109.5 . .
C22 C24 H24C 109.5 . .
H24A C24 H24C 109.5 . .
H24B C24 H24C 109.5 . .

loop_
_geom_bond_atom_site_label_1
_geom_bond_atom_site_label_2
_geom_bond_distance
_geom_bond_site_symmetry_2
S1 C3 1.7546(19) .
S1 C5 1.768(2) .
S2 C4 1.7602(19) .
S2 C5 1.766(2) .
S3 C6 1.758(2) .
S3 C7 1.763(2) .
S4 C6 1.760(2) .
S4 C8 1.764(2) .
S5 C7 1.749(2) .
S5 C9 1.811(2) .
S6 C8 1.746(2) .
S6 C12 1.820(2) .
S7 C18 1.7255(19) .
S7 C21 1.727(2) .
N1 C1 1.374(2) .
N1 C2 1.378(2) .
N1 H1A 0.880 .
C1 C3 1.367(3) .
C1 C22 1.517(3) .
C2 C4 1.374(3) .
C2 C15 1.513(3) .
C3 C4 1.417(3) .
C5 C6 1.337(3) .
C7 C8 1.340(3) .
C9 C10 1.514(3) .
C9 H9A 0.990 .
C9 H9B 0.990 .
C10 C11 1.519(3) .
C10 H10A 0.990 .
C10 H10B 0.990 .
C11 H11A 0.980 .
C11 H11B 0.980 .
C11 H11C 0.980 .
C12 C13 1.508(3) .
C12 H12A 0.990 .
C12 H12B 0.990 .
C13 C14 1.512(3) .
C13 H13A 0.990 .
C13 H13B 0.990 .
C14 H14A 0.980 .
C14 H14B 0.980 .
C14 H14C 0.980 .
C15 C18 1.525(3) .
C15 C17 1.536(3) .
C15 C16 1.538(3) .
C16 H16A 0.980 .
C16 H16B 0.980 .
C16 H16C 0.980 .
C17 H17A 0.980 .
C17 H17B 0.980 .
C17 H17C 0.980 .
C18 C19 1.348(3) .
C19 C20 1.416(3) .
C19 H19A 0.950 .
C20 C21 1.349(3) .
C20 H20A 0.950 .
C21 C22 1.519(3) 3_665
C22 C21 1.519(3) 3_665
C22 C24 1.536(3) .
C22 C23 1.539(3) .
C23 H23A 0.980 .
C23 H23B 0.980 .
C23 H23C 0.980 .
C24 H24A 0.980 .
C24 H24B 0.980 .
C24 H24C 0.980 .

loop_
_geom_torsion_atom_site_label_1
_geom_torsion_atom_site_label_2
_geom_torsion_atom_site_label_3
_geom_torsion_atom_site_label_4
_geom_torsion
_geom_torsion_site_symmetry_4
C2 N1 C1 C3 -0.7(2) .
C2 N1 C1 C22 -177.15(17) .
C1 N1 C2 C4 0.9(2) .
C1 N1 C2 C15 178.55(17) .
N1 C1 C3 C4 0.3(2) .
C22 C1 C3 C4 176.3(2) .
N1 C1 C3 S1 -179.23(16) .
C22 C1 C3 S1 -3.2(4) .
C5 S1 C3 C1 166.0(2) .
C5 S1 C3 C4 -13.46(17) .
N1 C2 C4 C3 -0.6(2) .
C15 C2 C4 C3 -177.9(2) .
N1 C2 C4 S2 180.00(17) .
C15 C2 C4 S2 2.7(4) .
C1 C3 C4 C2 0.2(2) .
S1 C3 C4 C2 179.83(14) .
C1 C3 C4 S2 179.72(14) .
S1 C3 C4 S2 -0.7(2) .
C5 S2 C4 C2 -166.3(2) .
C5 S2 C4 C3 14.40(16) .
C4 S2 C5 C6 154.75(18) .
C4 S2 C5 S1 -23.95(13) .
C3 S1 C5 C6 -155.09(18) .
C3 S1 C5 S2 23.62(13) .
S2 C5 C6 S3 -177.14(11) .
S1 C5 C6 S3 1.5(3) .
S2 C5 C6 S4 -0.2(3) .
S1 C5 C6 S4 178.43(11) .
C7 S3 C6 C5 179.63(18) .
C7 S3 C6 S4 2.44(13) .
C8 S4 C6 C5 -179.54(18) .
C8 S4 C6 S3 -2.34(13) .
C9 S5 C7 C8 127.60(19) .
C9 S5 C7 S3 -59.71(14) .
C6 S3 C7 C8 -1.65(18) .
C6 S3 C7 S5 -174.87(12) .
S5 C7 C8 S6 -2.6(3) .
S3 C7 C8 S6 -175.33(11) .
S5 C7 C8 S4 172.97(11) .
S3 C7 C8 S4 0.3(2) .
C12 S6 C8 C7 -134.56(19) .
C12 S6 C8 S4 49.89(14) .
C6 S4 C8 C7 1.28(18) .
C6 S4 C8 S6 177.16(12) .
C7 S5 C9 C10 -73.46(17) .
S5 C9 C10 C11 -170.52(16) .
C8 S6 C12 C13 58.64(18) .
S6 C12 C13 C14 65.3(2) .
C4 C2 C15 C18 -135.5(2) .
N1 C2 C15 C18 47.6(2) .
C4 C2 C15 C17 102.6(2) .
N1 C2 C15 C17 -74.4(2) .
C4 C2 C15 C16 -16.9(3) .
N1 C2 C15 C16 166.17(18) .
C2 C15 C18 C19 70.8(3) .
C17 C15 C18 C19 -167.9(2) .
C16 C15 C18 C19 -47.7(3) .
C2 C15 C18 S7 -109.29(18) .
C17 C15 C18 S7 12.0(2) .
C16 C15 C18 S7 132.19(17) .
C21 S7 C18 C19 -0.17(17) .
C21 S7 C18 C15 179.91(16) .
C15 C18 C19 C20 -179.50(19) .
S7 C18 C19 C20 0.6(2) .
C18 C19 C20 C21 -0.9(3) .
C19 C20 C21 C22 179.70(19) 3_665
C19 C20 C21 S7 0.7(2) .
C18 S7 C21 C20 -0.30(16) .
C18 S7 C21 C22 -179.41(16) 3_665
C3 C1 C22 C21 167.4(2) 3_665
N1 C1 C22 C21 -17.2(3) 3_665
C3 C1 C22 C24 45.8(3) .
N1 C1 C22 C24 -138.77(19) .
C3 C1 C22 C23 -72.6(3) .
N1 C1 C22 C23 102.8(2) .
